data_4030867
loop_
_publ_author_name
'Gaumet, V.'
'El-Ghozzi, M.'
'Avignant, D.'

_publ_section_title
;
 Crystal structure of KZrF5
;
_journal_name_full 'European Journal of Solid State and Inorganic Chemistry'
_journal_page_first 283
_journal_page_last 293
_journal_volume 34
_journal_year 1997
_chemical_formula_sum 'F5 K Zr'
_chemical_formula_weight 225.3
_space_group_IT_number 2
_symmetry_cell_setting triclinic
_symmetry_Int_Tables_number 2
_symmetry_space_group_name_Hall '-P 1'
_symmetry_space_group_name_H-M 'P -1'
_cell_angle_alpha 75.04(1)
_cell_angle_beta 71.57(1)
_cell_angle_gamma 66.13(2)
_cell_formula_units_Z 6
_cell_length_a 7.370(1)
_cell_length_b 8.461(1)
_cell_length_c 10.711(1)
_cell_volume 572.89(14)
_diffrn_ambient_temperature 293
_diffrn_radiation_probe x-ray
_diffrn_radiation_type MoK\a
_diffrn_radiation_wavelength 0.71073
_exptl_absorpt_coefficient_mu 3.918
_exptl_crystal_density_diffrn 3.92
_exptl_crystal_F_000 624
_refine_ls_number_parameters 191
_refine_ls_number_reflns 5056
_refine_ls_R_factor_gt 0.031
_refine_ls_wR_factor_gt 0.033
_cod_data_source_file EJSSIC-1997-34-283-293.cif
_cod_data_source_block KZrF5
_cod_database_code 4030867

loop_
_symmetry_equiv_pos_site_id
_symmetry_equiv_pos_as_xyz
1 x,y,z
2 -x,-y,-z

loop_
_atom_site_aniso_label
_atom_site_aniso_U_11
_atom_site_aniso_U_22
_atom_site_aniso_U_33
_atom_site_aniso_U_23
_atom_site_aniso_U_13
_atom_site_aniso_U_12
Zr1 0.0060(1) 0.0062(1) 0.0059(1) -0.0010(1) -0.0008(1) -0.0009(1)
Zr2 0.0058(1) 0.0056(1) 0.0067(1) -0.0008(1) -0.0003(1) -0.0010(1)
Zr3 0.0059(1) 0.0062(1) 0.0061(1) -0.0005(1) -0.0007(1) -0.0016(1)
F1 0.0079(5) 0.0119(5) 0.0145(6) -0.0058(5) -0.0014(4) -0.0016(4)
FS 0.0084(5) 0.0140(6) 0.0181(7) -0.0064(5) -0.0005(5) -0.0031(4)
F2 0.0146(5) 0.0158(6) 0.0141(6) 0.0029(5) -0.0062(5) -0.0082(4)
FR 0.0133(6) 0.0228(8) 0.0223(7) -0.0089(6) -0.0088(5) -0.0010(5)
F3 0.0095(6) 0.0114(6) 0.0138(6) -0.0047(5) 0.0006(5) 0.0008(5)
F4 0.0177(6) 0.0117(5) 0.0114(6) -0.0001(5) -0.0043(5) -0.0079(4)
F6 0.0092(5) 0.0122(6) 0.0154(6) -0.0059(5) -0.0016(5) -0.0022(4)
F7 0.0126(6) 0.0198(6) 0.0231(7) -0.0123(5) -0.0015(5) -0.0068(4)
F9 0.0181(7) 0.0151(7) 0.0093(6) 0.0030(6) 0.0004(6) -0.0024(6)
F10 0.0114(5) 0.0180(6) 0.0208(8) -0.0043(6) 0.0004(5) -0.0084(4)
F11 0.0181(8) 0.0164(8) 0.0125(7) 0.0047(7) 0.0019(7) 0.0028(7)
F12 0.0165(6) 0.0232(7) 0.0157(6) -0.0093(5) -0.0055(5) -0.0039(5)
F13 0.0103(6) 0.0206(7) 0.0269(8) -0.0113(6) -0.0011(5) -0.0058(5)
F14 0.0116(6) 0.0129(6) 0.0099(6) -0.0001(5) 0.0002(5) -0.0010(5)
F15 0.0173(7) 0.0116(6) 0.0340(10) -0.0073(6) -0.0018(7) -0.0070(5)
K1 0.0206(2) 0.0149(2) 0.0160(2) -0.0026(2) -0.0036(2) -0.0085(2)
K2 0.0190(2) 0.0209(2) 0.0156(2) -0.0025(2) -0.0052(2) -0.0087(2)
K3 0.0190(3) 0.0466(4) 0.0417(4) -0.0107(4) -0.0093(3) -0.0114(3)

loop_
_atom_site_label
_atom_site_type_symbol
_atom_site_thermal_displace_type
_atom_site_fract_x
_atom_site_fract_y
_atom_site_fract_z
_atom_site_occupancy
_atom_site_U_iso_or_equiv
Zr1 Zr Uani 0.74054(4) 0.33327(3) 0.43100(2) 1.000 0.0066(1)
Zr2 Zr Uani 0.71939(4) 0.02720(3) 0.74535(2) 1.000 0.0068(1)
Zr3 Zr Uani 0.76553(4) 0.65948(3) 0.08088(2) 1.000 0.0065(1)
F1 F Uani 0.5921(3) 0.5573(2) 0.5355(2) 1.000 0.0116(3)
FS F Uani 0.3908(3) 0.1154(2) 0.8021(2) 1.000 0.0137(3)
F2 F Uani 0.3716(3) 0.8718(3) 0.4431(2) 1.000 0.0142(3)
FR F Uani 0.9403(3) 0.0083(3) 0.8223(2) 1.000 0.0190(4)
F3 F Uani 0.0091(3) 0.1118(2) 0.3866(2) 1.000 0.0134(3)
F4 F Uani 0.1816(3) 0.7589(2) 0.3775(2) 1.000 0.0128(3)
F6 F Uani 0.5784(3) 0.2355(2) 0.8610(2) 1.000 0.0124(3)
F7 F Uani 0.6640(3) 0.5120(3) 0.0240(2) 1.000 0.0170(4)
F9 F Uani 0.3153(3) 0.4478(3) 0.7230(2) 1.000 0.0172(4)
F10 F Uani 0.9638(3) 0.4231(3) 0.4015(2) 1.000 0.0165(4)
F11 F Uani 0.3265(3) 0.1265(3) 0.0609(2) 1.000 0.0215(4)
F12 F Uani 0.3144(3) 0.7546(3) 0.7012(2) 1.000 0.0178(4)
F13 F Uani 0.9782(3) 0.7215(3) 0.1120(2) 1.000 0.0184(4)
F14 F Uani 0.0080(3) 0.4017(3) 0.1025(2) 1.000 0.0136(3)
F15 F Uani 0.3447(3) 0.1653(3) 0.2821(3) 1.000 0.0206(5)
K1 K Uani 0.28470(10) 0.49356(8) 0.23305(7) 1.000 0.0166(1)
K2 K Uani 0.74450(10) 0.15718(9) 0.07169(7) 1.000 0.0177(1)
K3 K Uani 0.77690(10) 0.8230(2) 0.42020(10) 1.000 0.0345(2)

loop_
_atom_type_symbol
_atom_type_description
_atom_type_scat_dispersion_real
_atom_type_scat_dispersion_imag
_atom_type_scat_source
F F 0.0171 0.0103 ' International Tables Vol C Tables 4.2.6.8 and 6.1.1.4'
K K 0.2009 0.2494 ' International Tables Vol C Tables 4.2.6.8 and 6.1.1.4'
Zr Zr -2.9673 0.5597 ' International Tables Vol C Tables 4.2.6.8 and 6.1.1.4'

loop_
_geom_angle_atom_site_label_1
_geom_angle_atom_site_label_2
_geom_angle_atom_site_label_3
_geom_angle
_geom_angle_site_symmetry_1
_geom_angle_site_symmetry_3
_geom_angle_publ_flag
F1 Zr1 F10 76.97(9) . . yes
F1 Zr1 F3 145.92(9) . 1_655 yes
F1 Zr1 F1 64.99(8) . 2_666 yes
F1 Zr1 F2 106.50(8) . 2_666 yes
F1 Zr1 F4 74.59(7) . 2_666 yes
F1 Zr1 F9 75.81(8) . 2_666 yes
F1 Zr1 F12 136.59(10) . 2_666 yes
F3 Zr1 F10 76.88(9) 1_655 . yes
F1 Zr1 F10 136.63(9) 2_666 . yes
F2 Zr1 F10 140.10(9) 2_666 . yes
F4 Zr1 F10 78.80(9) 2_666 . yes
F9 Zr1 F10 75.42(10) 2_666 . yes
F10 Zr1 F12 126.36(9) . 2_666 yes
F1 Zr1 F3 146.02(8) 2_666 1_655 yes
F2 Zr1 F3 80.82(9) 2_666 1_655 yes
F3 Zr1 F4 79.21(8) 1_655 2_666 yes
F3 Zr1 F9 117.65(8) 1_655 2_666 yes
F3 Zr1 F12 77.18(9) 1_655 2_666 yes
F1 Zr1 F2 73.70(8) 2_666 2_666 yes
F1 Zr1 F4 108.60(8) 2_666 2_666 yes
F1 Zr1 F9 75.73(9) 2_666 2_666 yes
F1 Zr1 F12 76.19(9) 2_666 2_666 yes
F2 Zr1 F4 64.70(8) 2_666 2_666 yes
F2 Zr1 F9 144.47(10) 2_666 2_666 yes
F2 Zr1 F12 78.98(9) 2_666 2_666 yes
F4 Zr1 F9 144.28(8) 2_666 2_666 yes
F4 Zr1 F12 139.21(8) 2_666 2_666 yes
F9 Zr1 F12 76.50(9) 2_666 2_666 yes
FS Zr2 FR 136.58(9) . . yes
FS Zr2 F6 65.41(8) . . yes
FS Zr2 F3 146.23(8) . 2_656 yes
FS Zr2 F11 79.75(9) . 2_656 yes
FS Zr2 F15 76.08(9) . 2_656 yes
FS Zr2 F2 75.73(9) . 2_666 yes
FS Zr2 F4 109.79(8) . 2_666 yes
FR Zr2 F6 76.78(9) . . yes
FR Zr2 F3 76.61(9) . 2_656 yes
FR Zr2 F11 74.34(9) . 2_656 yes
FR Zr2 F15 127.76(10) . 2_656 yes
F2 Zr2 FR 138.47(9) 2_666 . yes
FR Zr2 F4 77.84(9) . 2_666 yes
F3 Zr2 F6 145.54(9) 2_656 . yes
F6 Zr2 F11 81.86(8) . 2_656 yes
F6 Zr2 F15 138.00(10) . 2_656 yes
F2 Zr2 F6 107.25(8) 2_666 . yes
F4 Zr2 F6 74.33(8) 2_666 . yes
F3 Zr2 F11 111.25(8) 2_656 2_656 yes
F3 Zr2 F15 76.30(10) 2_656 2_656 yes
F2 Zr2 F3 79.59(9) 2_666 2_656 yes
F3 Zr2 F4 78.98(7) 2_656 2_666 yes
F11 Zr2 F15 75.22(11) 2_656 2_656 yes
F2 Zr2 F11 146.78(10) 2_666 2_656 yes
F4 Zr2 F11 146.77(9) 2_666 2_656 yes
F2 Zr2 F15 77.36(11) 2_666 2_656 yes
F4 Zr2 F15 137.48(10) 2_666 2_656 yes
F2 Zr2 F4 64.45(9) 2_666 2_666 yes
F7 Zr3 F13 154.75(10) . . yes
F7 Zr3 F14 78.49(10) . 1_655 yes
F7 Zr3 F11 94.74(9) . 2_665 yes
F7 Zr3 F14 79.70(9) . 2_665 yes
FS Zr3 F7 133.16(10) 2_666 . yes
F6 Zr3 F7 71.43(9) 2_666 . yes
F7 Zr3 F9 90.59(9) . 2_666 yes
F13 Zr3 F14 78.42(10) . 1_655 yes
F11 Zr3 F13 96.84(10) 2_665 . yes
F13 Zr3 F14 81.84(9) . 2_665 yes
FS Zr3 F13 71.61(9) 2_666 . yes
F6 Zr3 F13 133.50(8) 2_666 . yes
F9 Zr3 F13 93.19(9) 2_666 . yes
F11 Zr3 F14 141.15(8) 2_665 1_655 yes
F14 Zr3 F14 66.50(8) 1_655 2_665 yes
FS Zr3 F14 134.84(8) 2_666 1_655 yes
F6 Zr3 F14 136.15(8) 2_666 1_655 yes
F9 Zr3 F14 74.98(9) 2_666 1_655 yes
F11 Zr3 F14 74.65(9) 2_665 2_665 yes
FS Zr3 F11 76.55(8) 2_666 2_665 yes
F6 Zr3 F11 73.70(8) 2_666 2_665 yes
F9 Zr3 F11 143.79(9) 2_666 2_665 yes
FS Zr3 F14 137.75(9) 2_666 2_665 yes
F6 Zr3 F14 134.60(9) 2_666 2_665 yes
F9 Zr3 F14 141.40(9) 2_666 2_665 yes
FS Zr3 F6 61.90(8) 2_666 2_666 yes
FS Zr3 F9 73.84(8) 2_666 2_666 yes
F6 Zr3 F9 74.21(9) 2_666 2_666 yes
Zr1 F1 Zr1 115.01(10) . 2_666 yes
Zr2 FS Zr3 115.92(10) . 2_666 yes
Zr1 F2 Zr2 115.15(11) 2_666 2_666 yes
Zr1 F3 Zr2 152.45(10) 1_455 2_656 yes
Zr1 F4 Zr2 115.57(10) 2_666 2_666 yes
Zr2 F6 Zr3 116.73(10) . 2_666 yes
Zr1 F9 Zr3 148.87(12) 2_666 2_666 yes
Zr2 F11 Zr3 153.07(13) 2_656 2_665 yes
Zr3 F14 Zr3 113.50(9) 1_455 2_665 yes

loop_
_geom_bond_atom_site_label_1
_geom_bond_atom_site_label_2
_geom_bond_distance
_geom_bond_site_symmetry_2
_geom_bond_publ_flag
Zr1 F1 2.1646(17) . yes
Zr1 F10 1.986(3) . yes
Zr1 F3 2.1256(19) 1_655 yes
Zr1 F1 2.185(2) 2_666 yes
Zr1 F2 2.182(2) 2_666 yes
Zr1 F4 2.168(2) 2_666 yes
Zr1 F9 2.135(2) 2_666 yes
Zr1 F12 1.968(2) 2_666 yes
Zr2 FS 2.152(2) . yes
Zr2 FR 1.981(2) . yes
Zr2 F6 2.1334(18) . yes
Zr2 F3 2.133(2) 2_656 yes
Zr2 F11 2.152(2) 2_656 yes
Zr2 F15 1.980(3) 2_656 yes
Zr2 F2 2.181(2) 2_666 yes
Zr2 F4 2.184(2) 2_666 yes
Zr3 F7 1.981(2) . yes
Zr3 F13 1.982(3) . yes
Zr3 F14 2.202(2) 1_655 yes
Zr3 F11 2.070(2) 2_665 yes
Zr3 F14 2.160(2) 2_665 yes
Zr3 FS 2.2516(17) 2_666 yes
Zr3 F6 2.251(2) 2_666 yes
Zr3 F9 2.062(2) 2_666 yes

loop_
_geom_torsion_atom_site_label_1
_geom_torsion_atom_site_label_2
_geom_torsion_atom_site_label_3
_geom_torsion_atom_site_label_4
_geom_torsion
_geom_torsion_site_symmetry_1
_geom_torsion_site_symmetry_3
_geom_torsion_site_symmetry_4
_geom_torsion_publ_flag
F10 Zr1 F1 Zr1 158.64(11) . . 2_666 no
F3 Zr1 F1 Zr1 -160.64(11) 1_655 . 2_666 no
F1 Zr1 F1 Zr1 0.00(9) 2_666 . 2_666 no
F2 Zr1 F1 Zr1 -62.54(11) 2_666 . 2_666 no
F4 Zr1 F1 Zr1 -119.58(11) 2_666 . 2_666 no
F9 Zr1 F1 Zr1 80.65(11) 2_666 . 2_666 no
F12 Zr1 F1 Zr1 28.78(16) 2_666 . 2_666 no
F1 Zr1 F1 Zr1 0.02(11) . 2_666 2_666 no
F10 Zr1 F1 Zr1 -31.11(16) . 2_666 2_666 no
F1 Zr1 F2 Zr2 -66.27(13) . 2_666 . no
F10 Zr1 F2 Zr2 23.03(19) . 2_666 . no
F3 Zr1 F2 Zr2 79.54(12) 1_655 2_666 . no
F1 Zr1 F2 Zr2 -123.18(12) 2_666 2_666 . no
F4 Zr1 F2 Zr2 -2.80(9) 2_666 2_666 . no
F9 Zr1 F2 Zr2 -154.84(11) 2_666 2_666 . no
F12 Zr1 F2 Zr2 158.15(13) 2_666 2_666 . no
F1 Zr1 F4 Zr2 119.95(11) . 2_666 . no
F10 Zr1 F4 Zr2 -160.64(11) . 2_666 . no
F3 Zr1 F4 Zr2 -82.06(10) 1_655 2_666 . no
F1 Zr1 F4 Zr2 63.69(10) 2_666 2_666 . no
F2 Zr1 F4 Zr2 2.80(9) 2_666 2_666 . no
F9 Zr1 F4 Zr2 154.98(12) 2_666 2_666 . no
F12 Zr1 F4 Zr2 -26.56(18) 2_666 2_666 . no
F1 Zr1 F9 Zr3 152.9(3) . 2_666 . no
F10 Zr1 F9 Zr3 73.0(3) . 2_666 . no
F3 Zr1 F9 Zr3 6.6(3) 1_655 2_666 . no
F1 Zr1 F9 Zr3 -139.8(3) 2_666 2_666 . no
F2 Zr1 F9 Zr3 -108.5(3) 2_666 2_666 . no
F4 Zr1 F9 Zr3 118.1(2) 2_666 2_666 . no
F12 Zr1 F9 Zr3 -60.9(2) 2_666 2_666 . no
FR Zr2 FS Zr3 33.60(16) . . 2_666 no
F6 Zr2 FS Zr3 1.76(8) . . 2_666 no
F3 Zr2 FS Zr3 -159.47(9) 2_656 . 2_666 no
F11 Zr2 FS Zr3 87.43(10) 2_656 . 2_666 no
F15 Zr2 FS Zr3 164.59(13) 2_656 . 2_666 no
F2 Zr2 FS Zr3 -115.17(11) 2_666 . 2_666 no
F4 Zr2 FS Zr3 -59.53(11) 2_666 . 2_666 no
FS Zr2 F6 Zr3 -1.77(8) . . 2_666 no
FR Zr2 F6 Zr3 -159.91(11) . . 2_666 no
F3 Zr2 F6 Zr3 159.80(10) 2_656 . 2_666 no
F11 Zr2 F6 Zr3 -84.17(11) 2_656 . 2_666 no
F15 Zr2 F6 Zr3 -27.12(18) 2_656 . 2_666 no
F2 Zr2 F6 Zr3 63.02(11) 2_666 . 2_666 no
F4 Zr2 F6 Zr3 119.23(11) 2_666 . 2_666 no
FS Zr2 F2 Zr1 123.36(12) . 2_666 . no
FR Zr2 F2 Zr1 -24.13(19) . 2_666 . no
F6 Zr2 F2 Zr1 65.27(13) . 2_666 . no
F3 Zr2 F2 Zr1 -79.89(11) 2_656 2_666 . no
F11 Zr2 F2 Zr1 167.02(12) 2_656 2_666 . no
F15 Zr2 F2 Zr1 -158.03(14) 2_656 2_666 . no
F4 Zr2 F2 Zr1 2.78(9) 2_666 2_666 . no
FS Zr2 F4 Zr1 -65.28(11) . 2_666 . no
FR Zr2 F4 Zr1 159.31(11) . 2_666 . no
F6 Zr2 F4 Zr1 -121.20(11) . 2_666 . no
F3 Zr2 F4 Zr1 80.82(10) 2_656 2_666 . no
F11 Zr2 F4 Zr1 -167.05(12) 2_656 2_666 . no
F15 Zr2 F4 Zr1 25.52(18) 2_656 2_666 . no
F2 Zr2 F4 Zr1 -2.81(9) 2_666 2_666 . no
F7 Zr3 FS Zr2 -3.60(15) . 2_666 2_666 no
F13 Zr3 FS Zr2 -177.76(12) . 2_666 2_666 no
F7 Zr3 F6 Zr2 174.17(12) . 2_666 2_666 no
F13 Zr3 F6 Zr2 -1.06(15) . 2_666 2_666 no
F7 Zr3 F9 Zr1 71.9(3) . 2_666 . no
F13 Zr3 F9 Zr1 -83.1(3) . 2_666 . no
F14 Zr3 F9 Zr1 -6.0(2) 1_655 2_666 . no
F11 Zr3 F9 Zr1 170.74(19) 2_665 2_666 . no
F14 Zr3 F9 Zr1 -2.2(3) 2_665 2_666 . no
FS Zr3 F9 Zr1 -152.9(3) 2_666 2_666 . no
F6 Zr3 F9 Zr1 142.4(3) 2_666 2_666 . no
